data_7004911
loop_
_publ_author_name
'Walker, Martin'
'Morrison, Carole A.'
'Allan, David R.'
'Pulham, Colin R.'
'Marshall, William G.'

_publ_section_title
;
 A new high pressure phase of sodium formate dihydrate; an experimental
 and computational study.
;
_journal_issue 20
_journal_name_full 'Dalton transactions (Cambridge, England : 2003)'
_journal_page_first 2014
_journal_page_last 2019
_journal_paper_doi 10.1039/b613444k
_journal_year 2007
_chemical_formula_sum 'C D5 Na O4'
_chemical_formula_weight 109.07
_chemical_name_systematic ' ?'
_space_group_IT_number 4
_symmetry_cell_setting monoclinic
_symmetry_space_group_name_Hall 'P 2yb'
_symmetry_space_group_name_H-M 'P 1 21 1'
_cell_angle_alpha 90.0
_cell_angle_beta 111.806(8)
_cell_angle_gamma 90.0
_cell_formula_units_Z 2
_cell_length_a 7.6914(9)
_cell_length_b 3.51868(27)
_cell_length_c 8.1102(9)
_cell_volume 203.79(4)
_computing_structure_refinement GSAS
_pd_block_id 2006-09-05T14:11|PRL48258_63_11TNS_PA_phase1|Bill_Marshall||
_pd_phase_name 'Sodium formate dihydrate (P21)'
_refine_ls_goodness_of_fit_all 1.10
_refine_ls_matrix_type full
_refine_ls_number_parameters 73
_refine_ls_number_restraints 7
_refine_ls_shift/su_max 0.02
_refine_ls_shift/su_mean 0.01
_cod_data_source_file b613444k.txt
_cod_data_source_block pd1
_cod_depositor_comments
;
The following automatic conversions were performed:
'_geom_angle_publ_flag' value 'N' changed to 'n' according to
'/home/saulius/struct/CIF-dictionaries/cif_core.dic' dictionary named
'cif_core.dic' version 2.4.1 from 2010-06-29 (77
times).

'_geom_bond_publ_flag' value 'N' changed to 'n' according to
'/home/saulius/struct/CIF-dictionaries/cif_core.dic' dictionary named
'cif_core.dic' version 2.4.1 from 2010-06-29 (62 times).

Automatic conversion script
Id: cif_fix_enum 1527 2010-12-29 10:47:43Z saulius 
;
_cod_original_cell_volume 203.786(23)
_cod_original_sg_symbol_H-M 'P 21'
_cod_database_code 7004911

loop_
_symmetry_equiv_pos_site_id
_symmetry_equiv_pos_as_xyz
1 +x,+y,+z
2 -x,+y+1/2,-z

loop_
_atom_site_aniso_label
_atom_site_aniso_U_11
_atom_site_aniso_U_12
_atom_site_aniso_U_13
_atom_site_aniso_U_22
_atom_site_aniso_U_23
_atom_site_aniso_U_33
Na 0.008(5) 0.0 0.00305 0.00821 0.0 0.00821
C1 0.0013(26) 0.0 0.00047 0.00127 0.0 0.00127
D1 0.036(6) 0.0 0.01324 0.03565 0.0 0.03565
O1 0.0153(28) 0.0 0.00567 0.01527 0.0 0.01527
O2 0.0153(28) 0.0 0.00567 0.01527 0.0 0.01527
O3 0.034(4) 0.0 0.01266 0.0341 0.0 0.0341
D31 0.0484(34) 0.0 0.01799 0.04842 0.0 0.04842
D32 0.0484(34) 0.0 0.01799 0.04842 0.0 0.04842
O4 0.034(4) 0.0 0.01266 0.0341 0.0 0.0341
D41 0.0484(34) 0.0 0.01799 0.04842 0.0 0.04842
D42 0.0484(34) 0.0 0.01799 0.04842 0.0 0.04842

loop_
_atom_site_type_symbol
_atom_site_label
_atom_site_fract_x
_atom_site_fract_y
_atom_site_fract_z
_atom_site_occupancy
_atom_site_thermal_displace_type
_atom_site_U_iso_or_equiv
_atom_site_symmetry_multiplicity
Na Na 0.185(4) 0.296 0.6572(32) 1.0 Uani 0.00821 2
C C1 0.0931(17) 0.288(10) 0.2259(15) 1.0 Uani 0.00127 2
D D1 0.0248(28) 0.446(10) 0.1018(21) 1.0 Uani 0.03565 2
O O1 0.0168(20) 0.327(11) 0.3370(19) 1.0 Uani 0.01527 2
O O2 0.2457(20) 0.134(9) 0.2454(25) 1.0 Uani 0.01527 2
O O3 0.3522(27) 0.347(10) 0.9618(26) 1.0 Uani 0.0341 2
D D31 0.4217(31) 0.576(10) 0.0003(26) 1.0 Uani 0.04842 2
D D32 0.3033(29) 0.260(11) 0.0473(26) 1.0 Uani 0.04842 2
O O4 0.3618(27) 0.784(11) 0.5892(25) 1.0 Uani 0.0341 2
D D41 0.4945(26) 0.768(11) 0.6381(25) 1.0 Uani 0.04842 2
D D42 0.3414(29) 0.908(9) 0.4797(26) 1.0 Uani 0.04842 2

loop_
_atom_type_symbol
_atom_type_number_in_cell
Na 2.0
C 2.0
D 10.0
O 8.0

loop_
_geom_angle_atom_site_label_1
_geom_angle_atom_site_label_2
_geom_angle_atom_site_label_3
_geom_angle
_geom_angle_site_symmetry_1
_geom_angle_site_symmetry_2
_geom_angle_site_symmetry_3
_geom_angle_publ_flag
Na Na Na 180.0 1_545 . 1_565 n
Na Na Na 59.9(4) 1_545 . 2_546 n
Na Na Na 120.1(4) 1_545 . 2_556 n
Na Na O1 92.6(9) 1_545 . 1_555 n
Na Na O1 43.6(8) 1_545 . 2_546 n
Na Na O1 140.0(7) 1_545 . 2_556 n
Na Na O3 94.4(9) 1_545 . 1_555 n
Na Na O4 42.4(8) 1_545 . 1_545 n
Na Na O4 136.2(8) 1_545 . 1_555 n
Na Na D42 58.1(7) 1_545 . 1_545 n
Na Na Na 120.1(4) 1_565 . 2_546 n
Na Na Na 59.9(4) 1_565 . 2_556 n
Na Na O1 87.4(9) 1_565 . 1_555 n
Na Na O1 136.4(8) 1_565 . 2_546 n
Na Na O1 40.0(7) 1_565 . 2_556 n
Na Na O3 85.6(9) 1_565 . 1_555 n
Na Na O4 137.6(8) 1_565 . 1_545 n
Na Na O4 43.8(8) 1_565 . 1_555 n
Na Na D42 121.9(7) 1_565 . 1_545 n
Na Na Na 60.2(9) 2_546 . 2_556 n
Na Na O1 44.1(10) 2_546 . 1_555 n
Na Na O1 43.7(5) 2_546 . 2_546 n
Na Na O1 92.8(11) 2_546 . 2_556 n
Na Na O3 142.1(11) 2_546 . 1_555 n
Na Na O4 80.5(8) 2_546 . 1_545 n
Na Na O4 124.9(12) 2_546 . 1_555 n
Na Na D42 75.5(8) 2_546 . 1_545 n
Na Na O1 40.2(8) 2_556 . 1_555 n
Na Na O1 90.2(11) 2_556 . 2_546 n
Na Na O1 44.0(4) 2_556 . 2_556 n
Na Na O3 135.3(10) 2_556 . 1_555 n
Na Na O4 125.1(11) 2_556 . 1_545 n
Na Na O4 81.3(7) 2_556 . 1_555 n
Na Na D42 106.2(10) 2_556 . 1_545 n
O1 Na O1 87.6(11) 1_555 . 2_546 n
O1 Na O1 84.1(9) 1_555 . 2_556 n
O1 Na O3 172.8(16) 1_555 . 1_555 n
O1 Na O4 84.9(10) 1_555 . 1_545 n
O1 Na O4 81.0(9) 1_555 . 1_555 n
O1 Na D42 66.6(8) 1_555 . 1_545 n
O1 Na O1 96.4(9) 2_546 . 2_556 n
O1 Na O3 98.4(11) 2_546 . 1_555 n
O1 Na O4 84.9(13) 2_546 . 1_545 n
O1 Na O4 168.6(13) 2_546 . 1_555 n
O1 Na D42 95.2(12) 2_546 . 1_545 n
O1 Na O3 91.4(10) 2_556 . 1_555 n
O1 Na O4 168.9(12) 2_556 . 1_545 n
O1 Na O4 82.8(11) 2_556 . 1_555 n
O1 Na D42 147.8(11) 2_556 . 1_545 n
O3 Na O4 99.3(12) 1_555 . 1_545 n
O3 Na O4 93.0(12) 1_555 . 1_555 n
O3 Na D42 116.3(13) 1_555 . 1_545 n
O4 Na O4 93.8(10) 1_545 . 1_555 n
O4 Na D42 21.54(28) 1_545 . 1_545 n
O4 Na D42 80.1(10) 1_555 . 1_545 n
D1 C1 O1 114.3(16) 1_555 . 1_555 n
D1 C1 O2 116.3(17) 1_555 . 1_555 n
O1 C1 O2 128.8(16) 1_555 . 1_555 n
Na O1 Na 92.0(12) 1_555 . 2_546 n
Na O1 Na 96.1(10) 1_555 . 2_556 n
Na O1 C1 123.9(12) 1_555 . 1_555 n
Na O1 Na 96.4(9) 2_546 . 2_556 n
Na O1 C1 113.6(15) 2_546 . 1_555 n
Na O1 C1 126.8(16) 2_556 . 1_555 n
Na O3 D31 115.8(21) 1_555 . 1_556 n
Na O3 D32 122.3(19) 1_555 . 1_556 n
D31 O3 D32 110.9(25) 1_556 . 1_556 n
Na O4 Na 93.8(10) 1_555 . 1_565 n
Na O4 D41 118.7(20) 1_555 . 1_555 n
Na O4 D42 129.7(23) 1_555 . 1_555 n
Na O4 D41 123.5(26) 1_565 . 1_555 n
Na O4 D42 87.7(17) 1_565 . 1_555 n
D41 O4 D42 101.3(28) 1_555 . 1_555 n
O4 D41 D42 39.3(14) 1_555 . 1_555 n
Na D42 O4 70.7(17) 1_565 . 1_555 n
Na D42 D41 94.4(14) 1_565 . 1_555 n
O4 D42 D41 39.4(14) 1_555 . 1_555 n

loop_
_geom_bond_atom_site_label_1
_geom_bond_atom_site_label_2
_geom_bond_distance
_geom_bond_site_symmetry_1
_geom_bond_site_symmetry_2
_geom_bond_publ_flag
Na Na 3.51868(27) . 1_545 n
Na Na 3.51868(27) . 1_565 n
Na Na 3.51(5) . 2_546 n
Na Na 3.51(5) . 2_556 n
Na C1 3.190(27) . 2_546 n
Na C1 3.158(28) . 2_556 n
Na O1 2.436(30) . 1_555 n
Na O1 2.277(31) . 2_546 n
Na O1 2.440(34) . 2_556 n
Na O3 2.330(34) . 1_555 n
Na D31 2.874(32) . 1_556 n
Na D32 2.952(33) . 1_556 n
Na O4 2.440(34) . 1_545 n
Na O4 2.380(34) . 1_555 n
Na D41 3.068(33) . 1_545 n
Na D41 2.955(32) . 1_555 n
Na D42 2.583(27) . 1_545 n
Na D42 3.074(32) . 1_555 n
C1 Na 3.158(28) . 2_546 n
C1 Na 3.190(27) . 2_556 n
C1 D1 1.098(7) . 1_555 n
C1 O1 1.253(7) . 1_555 n
C1 O2 1.248(7) . 1_555 n
D1 C1 1.098(7) . 1_555 n
D1 O1 1.976(18) . 1_555 n
D1 O2 1.995(19) . 1_555 n
O1 Na 2.436(30) . 1_555 n
O1 Na 2.440(34) . 2_546 n
O1 Na 2.277(31) . 2_556 n
O1 C1 1.253(7) . 1_555 n
O1 D1 1.976(18) . 1_555 n
O2 C1 1.248(7) . 1_555 n
O2 D1 1.995(19) . 1_555 n
O2 D32 1.873(23) . 1_555 n
O2 D41 1.926(22) . 2_646 n
O2 D42 1.934(26) . 1_545 n
O3 Na 2.330(34) . 1_555 n
O3 D31 0.951(7) . 1_556 n
O3 D31 1.907(25) . 2_646 n
O3 D32 0.954(7) . 1_556 n
D31 Na 2.874(32) . 1_554 n
D31 O3 0.951(7) . 1_554 n
D31 O3 1.907(25) . 2_656 n
D31 D32 1.570(24) . 1_555 n
D32 Na 2.952(33) . 1_554 n
D32 O2 1.873(23) . 1_555 n
D32 O3 0.954(7) . 1_554 n
D32 D31 1.570(24) . 1_555 n
O4 Na 2.380(34) . 1_555 n
O4 Na 2.440(34) . 1_565 n
O4 D41 0.949(7) . 1_555 n
O4 D42 0.949(7) . 1_555 n
D41 Na 2.955(32) . 1_555 n
D41 Na 3.068(33) . 1_565 n
D41 O2 1.926(22) . 2_656 n
D41 O4 0.949(7) . 1_555 n
D41 D42 1.468(29) . 1_555 n
D42 Na 3.074(32) . 1_555 n
D42 Na 2.583(27) . 1_565 n
D42 O2 1.934(26) . 1_565 n
D42 O4 0.949(7) . 1_555 n
D42 D41 1.468(29) . 1_555 n

loop_
_pd_block_diffractogram_id
2006-09-05T14:11|PRL48258_63_11TNS_PA_H_01|Bill_Marshall|PEARL-HiPr
